data_7104015
loop_
_publ_author_name
J.Hoeflemeyer
F.Gabbai

_journal_name_full 'Chemical communications (Cambridge, England)'
_journal_paper_doi 10.1039/b212127a
_journal_year 2003
_chemical_formula_sum 'C45 H35 Cl3 Ga P Sn'
_chemical_formula_weight 901.46
_chemical_name_systematic
;
?
;
_space_group_IT_number 14
_symmetry_cell_setting monoclinic
_symmetry_space_group_name_Hall '-P 2yn'
_symmetry_space_group_name_H-M 'P 1 21/n 1'
_atom_sites_solution_hydrogens geom
_atom_sites_solution_primary direct
_atom_sites_solution_secondary difmap
_audit_creation_method SHELXL-97
_cell_angle_alpha 90.00
_cell_angle_beta 93.2640(10)
_cell_angle_gamma 90.00
_cell_formula_units_Z 4
_cell_length_a 10.0756(5)
_cell_length_b 29.5593(16)
_cell_length_c 12.8883(7)
_cell_measurement_temperature 110(2)
_cell_volume 3832.3(4)
_computing_structure_refinement 'SHELXL-97 (Sheldrick, 1997)'
_computing_structure_solution 'SHELXS-97 (Sheldrick, 1990)'
_diffrn_ambient_temperature 110(2)
_diffrn_measured_fraction_theta_full 1.000
_diffrn_measured_fraction_theta_max 1.000
_diffrn_measurement_device_type 'CCD area detector'
_diffrn_measurement_method 'omega scans'
_diffrn_radiation_monochromator graphite
_diffrn_radiation_source 'fine-focus sealed tube'
_diffrn_radiation_type MoK\a
_diffrn_radiation_wavelength 0.71073
_diffrn_reflns_av_R_equivalents 0.0655
_diffrn_reflns_av_sigmaI/netI 0.0644
_diffrn_reflns_limit_h_max 11
_diffrn_reflns_limit_h_min -11
_diffrn_reflns_limit_k_max 35
_diffrn_reflns_limit_k_min -32
_diffrn_reflns_limit_l_max 15
_diffrn_reflns_limit_l_min -12
_diffrn_reflns_number 20168
_diffrn_reflns_theta_full 25.00
_diffrn_reflns_theta_max 25.00
_diffrn_reflns_theta_min 1.38
_exptl_absorpt_coefficient_mu 1.638
_exptl_absorpt_correction_type none
_exptl_crystal_colour colourless
_exptl_crystal_density_diffrn 1.562
_exptl_crystal_density_method 'not measured'
_exptl_crystal_F_000 1808
_exptl_crystal_size_max 0.22
_exptl_crystal_size_mid 0.18
_exptl_crystal_size_min 0.13
_refine_diff_density_max 1.813
_refine_diff_density_min -0.818
_refine_diff_density_rms 0.154
_refine_ls_extinction_method none
_refine_ls_goodness_of_fit_ref 1.027
_refine_ls_hydrogen_treatment mixed
_refine_ls_matrix_type full
_refine_ls_number_parameters 454
_refine_ls_number_reflns 6734
_refine_ls_number_restraints 0
_refine_ls_restrained_S_all 1.027
_refine_ls_R_factor_all 0.0778
_refine_ls_R_factor_gt 0.0543
_refine_ls_shift/su_max 0.000
_refine_ls_shift/su_mean 0.000
_refine_ls_structure_factor_coef Fsqd
_refine_ls_weighting_details 'calc w==1/[\s^2^(Fo^2^)+(0.0500P)^2^+17.0000P] where P==(Fo^2^+2Fc^2^)/3'
_refine_ls_weighting_scheme calc
_refine_ls_wR_factor_gt 0.1235
_refine_ls_wR_factor_ref 0.1361
_reflns_number_gt 4839
_reflns_number_total 6734
_reflns_threshold_expression >2sigma(I)
_cod_data_source_file b212127a.txt
_cod_data_source_block 3
_cod_depositor_comments
;
The following automatic conversions were performed:
'_symmetry_cell_setting' value 'Monoclinic' changed to 'monoclinic'
according to '/home/saulius/struct/CIF-dictionaries/cif_core.dic'
dictionary named 'cif_core.dic' version 2.4.1 from 2010-06-29.

Automatic conversion script
Id: cif_fix_enum 1527 2010-12-29 10:47:43Z saulius 
;
_cod_original_sg_symbol_H-M P2(1)/n
_cod_database_code 7104015

loop_
_symmetry_equiv_pos_as_xyz
'x, y, z'
'-x+1/2, y+1/2, -z+1/2'
'-x, -y, -z'
'x-1/2, -y-1/2, z-1/2'

loop_
_atom_site_label
_atom_site_type_symbol
_atom_site_fract_x
_atom_site_fract_y
_atom_site_fract_z
_atom_site_U_iso_or_equiv
_atom_site_adp_type
_atom_site_occupancy
_atom_site_symmetry_multiplicity
_atom_site_calc_flag
_atom_site_refinement_flags
_atom_site_disorder_assembly
_atom_site_disorder_group
Sn Sn 0.55123(4) 0.120771(14) 0.33122(3) 0.02745(14) Uani 1 1 d . . .
Ga Ga 0.24061(7) 0.16149(2) 0.32059(5) 0.02578(18) Uani 1 1 d . . .
P P 0.23626(16) 0.10576(5) -0.12225(12) 0.0269(4) Uani 1 1 d . . .
Cl3 Cl 0.67480(16) 0.08507(5) 0.19283(12) 0.0361(4) Uani 1 1 d . . .
Cl1 Cl 0.37583(16) 0.16445(5) 0.47228(11) 0.0320(4) Uani 1 1 d . . .
Cl2 Cl 0.05356(16) 0.19471(5) 0.36548(12) 0.0340(4) Uani 1 1 d . . .
C1 C 0.4200(6) 0.06349(19) 0.3404(4) 0.0266(14) Uani 1 1 d . . .
C2 C 0.4929(6) 0.0255(2) 0.3664(5) 0.0303(14) Uani 1 1 d . . .
H2A H 0.5836 0.0285 0.3825 0.036 Uiso 1 1 calc R . .
C3 C 0.4356(7) -0.0178(2) 0.3696(5) 0.0320(15) Uani 1 1 d . . .
H3A H 0.4869 -0.0427 0.3908 0.038 Uiso 1 1 calc R . .
C4 C 0.3041(6) -0.0230(2) 0.3414(5) 0.0297(14) Uani 1 1 d . . .
H4A H 0.2669 -0.0517 0.3401 0.036 Uiso 1 1 calc R . .
C5 C 0.0893(6) 0.0091(2) 0.2828(4) 0.0309(15) Uani 1 1 d . . .
H5A H 0.0538 -0.0199 0.2779 0.037 Uiso 1 1 calc R . .
C6 C 0.0094(6) 0.0451(2) 0.2596(5) 0.0293(14) Uani 1 1 d . . .
H6A H -0.0792 0.0407 0.2376 0.035 Uiso 1 1 calc R . .
C7 C 0.0617(6) 0.0887(2) 0.2690(4) 0.0282(14) Uani 1 1 d . . .
H7A H 0.0055 0.1132 0.2556 0.034 Uiso 1 1 calc R . .
C8 C 0.1937(6) 0.0968(2) 0.2975(4) 0.0283(14) Uani 1 1 d . . .
C9 C 0.2780(6) 0.0602(2) 0.3173(4) 0.0262(14) Uani 1 1 d . . .
C10 C 0.2243(6) 0.0145(2) 0.3141(4) 0.0269(14) Uani 1 1 d . . .
C11 C 0.5610(6) 0.18609(19) 0.2591(4) 0.0251(13) Uani 1 1 d . . .
C12 C 0.6920(7) 0.2002(2) 0.2554(5) 0.0320(15) Uani 1 1 d . . .
H12A H 0.7594 0.1833 0.2889 0.038 Uiso 1 1 calc R . .
C13 C 0.7245(7) 0.2398(2) 0.2016(5) 0.0328(15) Uani 1 1 d . . .
H13A H 0.8123 0.2496 0.2026 0.039 Uiso 1 1 calc R . .
C14 C 0.6290(7) 0.2637(2) 0.1488(5) 0.0319(15) Uani 1 1 d . . .
H14A H 0.6525 0.2890 0.1111 0.038 Uiso 1 1 calc R . .
C15 C 0.3920(7) 0.2753(2) 0.0923(5) 0.0330(15) Uani 1 1 d . . .
H15A H 0.4156 0.2998 0.0518 0.040 Uiso 1 1 calc R . .
C16 C 0.2629(7) 0.2640(2) 0.0953(5) 0.0338(15) Uani 1 1 d . . .
H16A H 0.1988 0.2794 0.0542 0.041 Uiso 1 1 calc R . .
C17 C 0.2256(7) 0.2284(2) 0.1618(5) 0.0309(14) Uani 1 1 d . . .
H17A H 0.1358 0.2221 0.1668 0.037 Uiso 1 1 calc R . .
C18 C 0.3184(6) 0.20301(18) 0.2192(4) 0.0259(13) Uani 1 1 d . . .
C19 C 0.4557(6) 0.21276(19) 0.2113(4) 0.0277(14) Uani 1 1 d . . .
C20 C 0.4926(6) 0.2510(2) 0.1492(4) 0.0278(14) Uani 1 1 d . . .
C21 C 0.6993(6) 0.1164(2) 0.4541(5) 0.0348(15) Uani 1 1 d . . .
H21A H 0.6662 0.1292 0.5159 0.052 Uiso 1 1 calc R . .
H21B H 0.7769 0.1327 0.4357 0.052 Uiso 1 1 calc R . .
H21C H 0.7219 0.0852 0.4664 0.052 Uiso 1 1 calc R . .
C31 C 0.3865(6) 0.1364(2) -0.1391(4) 0.0295(14) Uani 1 1 d . . .
C32 C 0.4474(7) 0.1358(2) -0.2335(5) 0.0404(17) Uani 1 1 d . . .
H32A H 0.4091 0.1197 -0.2896 0.048 Uiso 1 1 calc R . .
C33 C 0.5641(7) 0.1591(2) -0.2438(5) 0.0446(18) Uani 1 1 d . . .
H33A H 0.6027 0.1591 -0.3076 0.054 Uiso 1 1 calc R . .
C34 C 0.6254(7) 0.1825(2) -0.1617(5) 0.0400(17) Uani 1 1 d . . .
H34A H 0.7055 0.1975 -0.1691 0.048 Uiso 1 1 calc R . .
C35 C 0.5641(7) 0.1833(2) -0.0676(5) 0.0386(16) Uani 1 1 d . . .
H35A H 0.6037 0.1990 -0.0115 0.046 Uiso 1 1 calc R . .
C36 C 0.4460(7) 0.1610(2) -0.0561(5) 0.0357(16) Uani 1 1 d . . .
H36A H 0.4056 0.1624 0.0069 0.043 Uiso 1 1 calc R . .
C41 C 0.1708(6) 0.0882(2) -0.2492(4) 0.0272(14) Uani 1 1 d . . .
C42 C 0.0746(6) 0.1135(2) -0.3036(5) 0.0307(14) Uani 1 1 d . . .
H42A H 0.0361 0.1383 -0.2724 0.037 Uiso 1 1 calc R . .
C43 C 0.0355(7) 0.1016(2) -0.4064(5) 0.0360(16) Uani 1 1 d . . .
H43A H -0.0284 0.1187 -0.4437 0.043 Uiso 1 1 calc R . .
C44 C 0.0920(6) 0.0648(2) -0.4516(5) 0.0311(14) Uani 1 1 d . . .
H44A H 0.0654 0.0568 -0.5195 0.037 Uiso 1 1 calc R . .
C45 C 0.1872(6) 0.0395(2) -0.3978(5) 0.0345(15) Uani 1 1 d . . .
H45A H 0.2252 0.0148 -0.4297 0.041 Uiso 1 1 calc R . .
C46 C 0.2266(6) 0.0504(2) -0.2970(5) 0.0332(15) Uani 1 1 d . . .
H46A H 0.2900 0.0328 -0.2605 0.040 Uiso 1 1 calc R . .
C51 C 0.2652(6) 0.0565(2) -0.0440(4) 0.0267(14) Uani 1 1 d . . .
C52 C 0.3746(7) 0.0533(2) 0.0277(5) 0.0341(15) Uani 1 1 d . . .
H52A H 0.4344 0.0772 0.0352 0.041 Uiso 1 1 calc R . .
C53 C 0.3940(7) 0.0147(2) 0.0877(5) 0.0368(16) Uani 1 1 d . . .
H53A H 0.4656 0.0129 0.1364 0.044 Uiso 1 1 calc R . .
C54 C 0.3073(7) -0.0211(2) 0.0750(5) 0.0369(16) Uani 1 1 d . . .
H54A H 0.3219 -0.0472 0.1141 0.044 Uiso 1 1 calc R . .
C55 C 0.1992(7) -0.0186(2) 0.0052(5) 0.0361(16) Uani 1 1 d . . .
H55A H 0.1410 -0.0430 -0.0026 0.043 Uiso 1 1 calc R . .
C56 C 0.1766(4) 0.02062(12) -0.0542(3) 0.0342(15) Uani 1 1 d . . .
H56A H 0.1025 0.0226 -0.1003 0.041 Uiso 1 1 calc R . .
C61 C 0.1195(4) 0.14258(12) -0.0657(3) 0.0277(14) Uani 1 1 d R . .
C62 C 0.1103(4) 0.18706(12) -0.0991(3) 0.0339(15) Uani 1 1 d R . .
H62A H 0.1713 0.1983 -0.1441 0.041 Uiso 1 1 d R . .
C63 C 0.0110(7) 0.2149(2) -0.0659(5) 0.0348(15) Uani 1 1 d . . .
H63A H 0.0040 0.2446 -0.0892 0.042 Uiso 1 1 calc R . .
C64 C -0.0782(7) 0.1981(2) 0.0025(5) 0.0362(16) Uani 1 1 d . . .
H64A H -0.1458 0.2166 0.0245 0.043 Uiso 1 1 calc R . .
C65 C -0.0678(7) 0.1545(2) 0.0381(5) 0.0377(16) Uani 1 1 d . . .
H65A H -0.1275 0.1439 0.0849 0.045 Uiso 1 1 calc R . .
C66 C 0.0302(7) 0.1260(2) 0.0055(5) 0.0320(15) Uani 1 1 d . . .
H66A H 0.0371 0.0965 0.0300 0.038 Uiso 1 1 calc R . .

loop_
_atom_site_aniso_label
_atom_site_aniso_U_11
_atom_site_aniso_U_22
_atom_site_aniso_U_33
_atom_site_aniso_U_23
_atom_site_aniso_U_13
_atom_site_aniso_U_12
Sn 0.0314(3) 0.0268(2) 0.0244(2) -0.00076(17) 0.00406(17) -0.00086(19)
Ga 0.0321(4) 0.0238(4) 0.0223(3) 0.0008(3) 0.0088(3) 0.0000(3)
P 0.0336(9) 0.0285(9) 0.0191(8) -0.0006(6) 0.0057(7) -0.0009(7)
Cl3 0.0358(9) 0.0351(9) 0.0384(9) -0.0085(7) 0.0123(7) -0.0009(7)
Cl1 0.0415(9) 0.0332(8) 0.0220(7) -0.0020(6) 0.0062(7) -0.0026(7)
Cl2 0.0375(9) 0.0314(8) 0.0346(9) -0.0012(6) 0.0146(7) 0.0038(7)
C1 0.035(4) 0.025(3) 0.020(3) -0.002(2) 0.005(3) -0.002(3)
C2 0.030(4) 0.032(4) 0.029(3) 0.002(3) 0.002(3) -0.003(3)
C3 0.043(4) 0.026(3) 0.028(3) 0.002(3) 0.006(3) 0.007(3)
C4 0.041(4) 0.023(3) 0.026(3) -0.001(2) 0.007(3) -0.005(3)
C5 0.038(4) 0.032(4) 0.023(3) -0.003(3) 0.009(3) -0.005(3)
C6 0.027(3) 0.030(3) 0.032(3) -0.001(3) 0.013(3) -0.003(3)
C7 0.034(4) 0.027(3) 0.024(3) 0.004(3) 0.006(3) 0.003(3)
C8 0.037(4) 0.033(3) 0.017(3) -0.005(3) 0.009(3) -0.009(3)
C9 0.038(4) 0.036(4) 0.006(3) 0.001(2) 0.005(2) -0.009(3)
C10 0.034(4) 0.031(3) 0.016(3) -0.004(2) 0.009(3) -0.001(3)
C11 0.031(4) 0.026(3) 0.019(3) -0.003(2) 0.008(3) -0.003(3)
C12 0.037(4) 0.035(4) 0.025(3) -0.006(3) 0.010(3) 0.004(3)
C13 0.036(4) 0.034(4) 0.030(3) -0.007(3) 0.014(3) -0.005(3)
C14 0.046(4) 0.027(3) 0.025(3) -0.004(3) 0.017(3) -0.006(3)
C15 0.048(4) 0.028(3) 0.024(3) -0.002(3) 0.009(3) 0.000(3)
C16 0.047(4) 0.027(3) 0.027(3) 0.000(3) 0.007(3) 0.003(3)
C17 0.034(4) 0.033(4) 0.027(3) 0.002(3) 0.010(3) 0.002(3)
C18 0.040(4) 0.018(3) 0.021(3) -0.002(2) 0.009(3) -0.003(3)
C19 0.045(4) 0.021(3) 0.018(3) -0.006(2) 0.016(3) 0.002(3)
C20 0.041(4) 0.024(3) 0.019(3) -0.005(2) 0.015(3) 0.000(3)
C21 0.036(4) 0.031(4) 0.036(4) 0.002(3) -0.013(3) 0.000(3)
C31 0.037(4) 0.029(3) 0.023(3) 0.002(3) 0.008(3) 0.000(3)
C32 0.047(4) 0.047(4) 0.028(4) -0.009(3) 0.011(3) -0.012(3)
C33 0.046(4) 0.059(5) 0.030(4) -0.006(3) 0.014(3) -0.018(4)
C34 0.045(4) 0.038(4) 0.038(4) 0.001(3) 0.015(3) -0.010(3)
C35 0.040(4) 0.039(4) 0.037(4) -0.012(3) 0.007(3) -0.012(3)
C36 0.037(4) 0.041(4) 0.030(4) -0.004(3) 0.006(3) -0.002(3)
C41 0.034(4) 0.029(3) 0.019(3) 0.001(2) 0.008(3) -0.003(3)
C42 0.034(4) 0.027(3) 0.032(3) -0.005(3) 0.006(3) -0.004(3)
C43 0.050(4) 0.028(3) 0.029(3) 0.006(3) -0.008(3) -0.005(3)
C44 0.039(4) 0.032(4) 0.022(3) -0.001(3) 0.003(3) -0.003(3)
C45 0.035(4) 0.045(4) 0.025(3) -0.008(3) 0.009(3) 0.003(3)
C46 0.033(4) 0.041(4) 0.026(3) 0.002(3) 0.005(3) 0.007(3)
C51 0.034(4) 0.028(3) 0.018(3) -0.002(2) 0.006(3) 0.000(3)
C52 0.040(4) 0.036(4) 0.027(3) -0.004(3) 0.006(3) -0.003(3)
C53 0.053(4) 0.035(4) 0.023(3) -0.002(3) 0.007(3) 0.006(3)
C54 0.060(5) 0.026(3) 0.026(3) 0.000(3) 0.010(3) 0.007(3)
C55 0.053(5) 0.028(4) 0.029(4) -0.001(3) 0.014(3) -0.004(3)
C56 0.041(4) 0.035(4) 0.027(3) -0.001(3) 0.007(3) 0.000(3)
C61 0.030(4) 0.031(3) 0.022(3) 0.003(3) 0.004(3) 0.003(3)
C62 0.040(4) 0.038(4) 0.024(3) 0.004(3) 0.008(3) -0.003(3)
C63 0.046(4) 0.036(4) 0.023(3) 0.000(3) 0.007(3) 0.006(3)
C64 0.038(4) 0.042(4) 0.030(3) -0.003(3) 0.010(3) 0.009(3)
C65 0.037(4) 0.048(4) 0.029(4) -0.001(3) 0.011(3) 0.001(3)
C66 0.048(4) 0.027(3) 0.021(3) 0.003(3) 0.002(3) 0.001(3)

loop_
_atom_type_symbol
_atom_type_description
_atom_type_scat_dispersion_real
_atom_type_scat_dispersion_imag
_atom_type_scat_source
C C 0.0033 0.0016 'International Tables Vol C Tables 4.2.6.8 and 6.1.1.4'
H H 0.0000 0.0000 'International Tables Vol C Tables 4.2.6.8 and 6.1.1.4'
P P 0.1023 0.0942 'International Tables Vol C Tables 4.2.6.8 and 6.1.1.4'
Cl Cl 0.1484 0.1585 'International Tables Vol C Tables 4.2.6.8 and 6.1.1.4'
Ga Ga 0.2307 1.6083 'International Tables Vol C Tables 4.2.6.8 and 6.1.1.4'
Sn Sn -0.6537 1.4246 'International Tables Vol C Tables 4.2.6.8 and 6.1.1.4'

loop_
_geom_angle_atom_site_label_1
_geom_angle_atom_site_label_2
_geom_angle_atom_site_label_3
_geom_angle
_geom_angle_site_symmetry_1
_geom_angle_site_symmetry_3
_geom_angle_publ_flag
C21 Sn C11 109.3(2) . . ?
C21 Sn C1 108.6(2) . . ?
C11 Sn C1 140.6(2) . . ?
C21 Sn Cl3 98.70(19) . . ?
C11 Sn Cl3 91.98(15) . . ?
C1 Sn Cl3 92.28(16) . . ?
C21 Sn Cl1 89.26(19) . . ?
C11 Sn Cl1 85.16(15) . . ?
C1 Sn Cl1 85.31(16) . . ?
Cl3 Sn Cl1 172.04(5) . . ?
C18 Ga C8 126.5(2) . . ?
C18 Ga Cl2 105.63(18) . . ?
C8 Ga Cl2 105.37(19) . . ?
C18 Ga Cl1 107.24(18) . . ?
C8 Ga Cl1 106.61(18) . . ?
Cl2 Ga Cl1 103.25(6) . . ?
C51 P C31 111.7(3) . . ?
C51 P C61 110.9(2) . . ?
C31 P C61 108.8(2) . . ?
C51 P C41 108.5(3) . . ?
C31 P C41 107.7(3) . . ?
C61 P C41 109.3(2) . . ?
Ga Cl1 Sn 78.76(4) . . ?
C2 C1 C9 120.2(5) . . ?
C2 C1 Sn 109.6(4) . . ?
C9 C1 Sn 130.1(4) . . ?
C1 C2 C3 122.5(6) . . ?
C4 C3 C2 119.3(6) . . ?
C3 C4 C10 120.9(6) . . ?
C6 C5 C10 121.8(6) . . ?
C5 C6 C7 119.2(6) . . ?
C8 C7 C6 122.6(6) . . ?
C7 C8 C9 118.8(6) . . ?
C7 C8 Ga 115.2(5) . . ?
C9 C8 Ga 125.7(5) . . ?
C8 C9 C1 124.8(5) . . ?
C8 C9 C10 119.7(6) . . ?
C1 C9 C10 115.5(5) . . ?
C4 C10 C5 121.0(6) . . ?
C4 C10 C9 121.3(6) . . ?
C5 C10 C9 117.8(6) . . ?
C12 C11 C19 120.1(5) . . ?
C12 C11 Sn 110.7(4) . . ?
C19 C11 Sn 129.1(4) . . ?
C11 C12 C13 121.0(6) . . ?
C14 C13 C12 120.3(6) . . ?
C13 C14 C20 121.5(6) . . ?
C16 C15 C20 121.6(6) . . ?
C15 C16 C17 119.4(6) . . ?
C18 C17 C16 122.1(6) . . ?
C17 C18 C19 118.9(5) . . ?
C17 C18 Ga 114.1(4) . . ?
C19 C18 Ga 126.4(4) . . ?
C18 C19 C11 123.9(5) . . ?
C18 C19 C20 118.6(6) . . ?
C11 C19 C20 117.5(6) . . ?
C15 C20 C14 121.8(6) . . ?
C15 C20 C19 119.1(6) . . ?
C14 C20 C19 119.1(6) . . ?
C32 C31 C36 118.9(6) . . ?
C32 C31 P 121.2(5) . . ?
C36 C31 P 120.0(5) . . ?
C33 C32 C31 119.9(6) . . ?
C32 C33 C34 121.7(6) . . ?
C33 C34 C35 118.3(6) . . ?
C36 C35 C34 121.0(6) . . ?
C35 C36 C31 120.2(6) . . ?
C42 C41 C46 119.6(5) . . ?
C42 C41 P 120.8(5) . . ?
C46 C41 P 119.4(5) . . ?
C41 C42 C43 119.5(6) . . ?
C44 C43 C42 119.9(6) . . ?
C45 C44 C43 120.7(6) . . ?
C44 C45 C46 120.4(6) . . ?
C45 C46 C41 119.9(6) . . ?
C56 C51 C52 119.2(5) . . ?
C56 C51 P 119.1(4) . . ?
C52 C51 P 121.7(5) . . ?
C53 C52 C51 120.3(6) . . ?
C54 C53 C52 119.9(7) . . ?
C53 C54 C55 120.8(6) . . ?
C54 C55 C56 120.0(6) . . ?
C51 C56 C55 119.9(5) . . ?
C62 C61 C66 119.9(3) . . ?
C62 C61 P 119.04(12) . . ?
C66 C61 P 120.9(3) . . ?
C63 C62 C61 120.4(3) . . ?
C62 C63 C64 119.4(6) . . ?
C65 C64 C63 120.7(6) . . ?
C64 C65 C66 120.9(6) . . ?
C65 C66 C61 118.8(5) . . ?

loop_
_geom_bond_atom_site_label_1
_geom_bond_atom_site_label_2
_geom_bond_distance
_geom_bond_site_symmetry_2
_geom_bond_publ_flag
Sn C21 2.117(6) . ?
Sn C11 2.147(6) . ?
Sn C1 2.156(6) . ?
Sn Cl3 2.4694(15) . ?
Sn Cl1 2.9088(15) . ?
Ga C18 1.986(6) . ?
Ga C8 1.987(6) . ?
Ga Cl2 2.2305(17) . ?
Ga Cl1 2.3201(16) . ?
P C51 1.786(6) . ?
P C31 1.788(6) . ?
P C61 1.788(4) . ?
P C41 1.805(6) . ?
C1 C2 1.374(8) . ?
C1 C9 1.448(8) . ?
C2 C3 1.404(8) . ?
C3 C4 1.362(9) . ?
C4 C10 1.402(9) . ?
C5 C6 1.356(9) . ?
C5 C10 1.405(9) . ?
C6 C7 1.395(8) . ?
C7 C8 1.380(9) . ?
C8 C9 1.392(9) . ?
C9 C10 1.454(8) . ?
C11 C12 1.389(9) . ?
C11 C19 1.432(9) . ?
C12 C13 1.408(9) . ?
C13 C14 1.345(9) . ?
C14 C20 1.425(9) . ?
C15 C16 1.345(9) . ?
C15 C20 1.414(9) . ?
C16 C17 1.422(8) . ?
C17 C18 1.381(9) . ?
C18 C19 1.423(9) . ?
C19 C20 1.444(8) . ?
C31 C32 1.394(8) . ?
C31 C36 1.401(9) . ?
C32 C33 1.376(9) . ?
C33 C34 1.381(9) . ?
C34 C35 1.392(9) . ?
C35 C36 1.374(9) . ?
C41 C42 1.384(9) . ?
C41 C46 1.409(8) . ?
C42 C43 1.405(9) . ?
C43 C44 1.375(9) . ?
C44 C45 1.372(9) . ?
C45 C46 1.375(8) . ?
C51 C56 1.387(7) . ?
C51 C52 1.401(9) . ?
C52 C53 1.387(9) . ?
C53 C54 1.375(9) . ?
C54 C55 1.375(10) . ?
C55 C56 1.401(7) . ?
C61 C62 1.3848 . ?
C61 C66 1.409(7) . ?
C62 C63 1.383(7) . ?
C63 C64 1.386(9) . ?
C64 C65 1.371(9) . ?
C65 C66 1.380(9) . ?
